data_7032019
loop_
_publ_author_name
'Mandal, Leena'
'Mohanta, Sasankasekhar'

_publ_section_title
;
 Unprecedented dinuclear Robson type macrocyclic complexes having two +iii
 metal ions in two compartments and the role of the diimino moiety on the
 stability of metal ion oxidation states.
;
_journal_issue 42
_journal_name_full 'Dalton transactions (Cambridge, England : 2003)'
_journal_page_first 15737
_journal_page_last 15751
_journal_paper_doi 10.1039/c4dt01647e
_journal_volume 43
_journal_year 2014
_chemical_formula_sum 'C52 H74 Co4 N32 O11'
_chemical_formula_weight 1559.15
_chemical_name_systematic
; 
 ? 
;
_space_group_IT_number 15
_symmetry_cell_setting monoclinic
_symmetry_space_group_name_Hall '-C 2yc'
_symmetry_space_group_name_H-M 'C 1 2/c 1'
_atom_sites_solution_hydrogens geom
_atom_sites_solution_primary direct
_atom_sites_solution_secondary difmap
_audit_creation_method SHELXL-97
_cell_angle_alpha 90.00
_cell_angle_beta 124.351(9)
_cell_angle_gamma 90.00
_cell_formula_units_Z 4
_cell_length_a 27.05(2)
_cell_length_b 13.151(11)
_cell_length_c 23.69(3)
_cell_measurement_reflns_used 3581
_cell_measurement_temperature 296(2)
_cell_measurement_theta_max 22.89
_cell_measurement_theta_min 2.32
_cell_volume 6958(12)
_computing_cell_refinement 'Bruker SAINT'
_computing_data_collection 'Bruker APEX2'
_computing_data_reduction 'Bruker SAINT'
_computing_molecular_graphics 'Bruker SHELXTL'
_computing_publication_material 'Bruker SHELXTL'
_computing_structure_refinement 'SHELXL-97 (Sheldrick, 2008)'
_computing_structure_solution 'SHELXS-97 (Sheldrick, 2008)'
_diffrn_ambient_temperature 296(2)
_diffrn_measured_fraction_theta_full 0.979
_diffrn_measured_fraction_theta_max 0.979
_diffrn_measurement_device_type 'Bruker APEX-II CCD'
_diffrn_measurement_method '\f and \w scans'
_diffrn_radiation_monochromator graphite
_diffrn_radiation_source 'fine-focus sealed tube'
_diffrn_radiation_type MoK\a
_diffrn_radiation_wavelength 0.71073
_diffrn_reflns_av_R_equivalents 0.0804
_diffrn_reflns_av_unetI/netI 0.0794
_diffrn_reflns_limit_h_max 26
_diffrn_reflns_limit_h_min -31
_diffrn_reflns_limit_k_max 14
_diffrn_reflns_limit_k_min -14
_diffrn_reflns_limit_l_max 27
_diffrn_reflns_limit_l_min -26
_diffrn_reflns_number 21177
_diffrn_reflns_theta_full 24.18
_diffrn_reflns_theta_max 24.18
_diffrn_reflns_theta_min 1.80
_exptl_absorpt_coefficient_mu 1.016
_exptl_absorpt_correction_T_max 0.8543
_exptl_absorpt_correction_T_min 0.8226
_exptl_absorpt_correction_type multi-scan
_exptl_absorpt_process_details SADABS
_exptl_crystal_colour brown
_exptl_crystal_density_diffrn 1.489
_exptl_crystal_density_method 'not measured'
_exptl_crystal_description block
_exptl_crystal_F_000 3224
_exptl_crystal_size_max 0.20
_exptl_crystal_size_mid 0.18
_exptl_crystal_size_min 0.16
_refine_diff_density_max 1.050
_refine_diff_density_min -0.442
_refine_diff_density_rms 0.085
_refine_ls_extinction_method none
_refine_ls_goodness_of_fit_ref 1.046
_refine_ls_hydrogen_treatment constr
_refine_ls_matrix_type full
_refine_ls_number_parameters 439
_refine_ls_number_reflns 5453
_refine_ls_number_restraints 0
_refine_ls_restrained_S_all 1.046
_refine_ls_R_factor_all 0.1010
_refine_ls_R_factor_gt 0.0583
_refine_ls_shift/su_max 0.000
_refine_ls_shift/su_mean 0.000
_refine_ls_structure_factor_coef Fsqd
_refine_ls_weighting_details 'calc w=1/[\s^2^(Fo^2^)+(0.1000P)^2^+0.0000P] where P=(Fo^2^+2Fc^2^)/3'
_refine_ls_weighting_scheme calc
_refine_ls_wR_factor_gt 0.1608
_refine_ls_wR_factor_ref 0.1864
_reflns_number_gt 3416
_reflns_number_total 5453
_reflns_threshold_expression >2sigma(I)
_cod_data_source_file c4dt01647e2.cif
_cod_data_source_block 3
_cod_depositor_comments
;
The following automatic conversions were performed:

'_symmetry_cell_setting' value 'Monoclinic' changed to 'monoclinic'
according to
/usr/data/users/saulius/crontab/automatic-downloads/rss-feeds/RSC/lib/dictionaries/cif_core.dic
dictionary named 'cif_core.dic' version 2.4.2 from 2011-04-26.

Automatic conversion script
Id: cif_fix_values 2281 2013-09-26 08:29:07Z andrius 

 Adding full bibliography for 7032017--7032023.cif.
;
_cod_original_cell_volume 6957(12)
_cod_original_sg_symbol_H-M 'C2/c  '
_cod_database_code 7032019

loop_
_symmetry_equiv_pos_as_xyz
'x, y, z'
'-x, y, -z+1/2'
'x+1/2, y+1/2, z'
'-x+1/2, y+1/2, -z+1/2'
'-x, -y, -z'
'x, -y, z-1/2'
'-x+1/2, -y+1/2, -z'
'x+1/2, -y+1/2, z-1/2'

loop_
_atom_site_label
_atom_site_type_symbol
_atom_site_fract_x
_atom_site_fract_y
_atom_site_fract_z
_atom_site_U_iso_or_equiv
_atom_site_adp_type
_atom_site_occupancy
_atom_site_symmetry_multiplicity
_atom_site_calc_flag
_atom_site_refinement_flags
C1 C 0.1091(2) -0.1007(4) 0.0213(3) 0.0455(14) Uani 1 1 d .
C2 C 0.0822(3) -0.1228(4) 0.0565(3) 0.0483(14) Uani 1 1 d .
C3 C 0.0690(3) -0.2229(5) 0.0612(3) 0.0625(17) Uani 1 1 d .
H3 H 0.0520 -0.2370 0.0852 0.075 Uiso 1 1 calc R
C4 C 0.0798(3) -0.3020(4) 0.0322(4) 0.0645(18) Uani 1 1 d .
C5 C 0.1020(3) -0.2782(5) -0.0057(3) 0.0636(17) Uani 1 1 d .
H5 H 0.1077 -0.3304 -0.0280 0.076 Uiso 1 1 calc R
C6 C 0.1165(3) -0.1802(4) -0.0125(3) 0.0503(14) Uani 1 1 d .
C7 C 0.0694(4) -0.4113(5) 0.0434(5) 0.106(3) Uani 1 1 d .
H7A H 0.0618 -0.4525 0.0053 0.127 Uiso 1 1 calc R
H7B H 0.0343 -0.4146 0.0447 0.127 Uiso 1 1 calc R
C8 C 0.1242(6) -0.4555(7) 0.1113(7) 0.156(5) Uani 1 1 d .
H8A H 0.1604 -0.4392 0.1146 0.234 Uiso 1 1 calc R
H8B H 0.1203 -0.5280 0.1116 0.234 Uiso 1 1 calc R
H8C H 0.1258 -0.4265 0.1494 0.234 Uiso 1 1 calc R
C9 C 0.1325(3) -0.1617(5) -0.0599(3) 0.0598(16) Uani 1 1 d .
H9 H 0.1245 -0.2144 -0.0901 0.072 Uiso 1 1 calc R
C10 C 0.1633(3) -0.0828(6) -0.1240(3) 0.074(2) Uani 1 1 d .
H10A H 0.1339 -0.0378 -0.1598 0.089 Uiso 1 1 calc R
H10B H 0.1568 -0.1508 -0.1429 0.089 Uiso 1 1 calc R
C11 C 0.2253(3) -0.0476(5) -0.0993(4) 0.073(2) Uani 1 1 d .
H11A H 0.2542 -0.0891 -0.0606 0.087 Uiso 1 1 calc R
H11B H 0.2315 -0.0581 -0.1354 0.087 Uiso 1 1 calc R
C12 C 0.2365(3) 0.0606(5) -0.0786(4) 0.074(2) Uani 1 1 d .
H12A H 0.2044 0.1018 -0.1148 0.089 Uiso 1 1 calc R
H12B H 0.2737 0.0819 -0.0721 0.089 Uiso 1 1 calc R
C13 C 0.2848(3) 0.1280(5) 0.0328(4) 0.0619(17) Uani 1 1 d .
H13 H 0.3134 0.1469 0.0248 0.074 Uiso 1 1 calc R
C14 C 0.2959(3) 0.1591(4) 0.0979(3) 0.0515(15) Uani 1 1 d .
C15 C 0.3525(3) 0.1912(5) 0.1478(4) 0.0670(18) Uani 1 1 d .
H15 H 0.3826 0.1852 0.1403 0.080 Uiso 1 1 calc R
C16 C 0.3664(3) 0.2315(5) 0.2082(4) 0.0717(19) Uani 1 1 d .
C17 C 0.3215(3) 0.2431(5) 0.2175(3) 0.0700(19) Uani 1 1 d .
H17 H 0.3297 0.2731 0.2575 0.084 Uiso 1 1 calc R
C18 C 0.2629(3) 0.2106(4) 0.1679(3) 0.0553(15) Uani 1 1 d .
C19 C 0.2509(3) 0.1640(4) 0.1086(3) 0.0492(14) Uani 1 1 d .
C20 C 0.4281(4) 0.2671(7) 0.2615(5) 0.104(3) Uani 1 1 d .
H20A H 0.4456 0.2983 0.2395 0.124 Uiso 1 1 calc R
H20B H 0.4261 0.3184 0.2896 0.124 Uiso 1 1 calc R
C21 C 0.4669(4) 0.1824(9) 0.3056(5) 0.128(4) Uani 1 1 d .
H21A H 0.4529 0.1577 0.3323 0.192 Uiso 1 1 calc R
H21B H 0.5074 0.2062 0.3356 0.192 Uiso 1 1 calc R
H21C H 0.4657 0.1284 0.2776 0.192 Uiso 1 1 calc R
C22 C 0.2173(3) 0.2377(5) 0.1780(3) 0.0590(16) Uani 1 1 d .
H22 H 0.2282 0.2842 0.2128 0.071 Uiso 1 1 calc R
C23 C 0.1231(3) 0.2551(5) 0.1601(4) 0.0709(19) Uani 1 1 d .
H23A H 0.0941 0.2969 0.1216 0.085 Uiso 1 1 calc R
H23B H 0.1465 0.2992 0.1995 0.085 Uiso 1 1 calc R
C24 C 0.0906(3) 0.1779(5) 0.1747(3) 0.0654(18) Uani 1 1 d .
H24A H 0.1196 0.1331 0.2110 0.078 Uiso 1 1 calc R
H24B H 0.0689 0.2127 0.1905 0.078 Uiso 1 1 calc R
C25 C 0.0474(3) 0.1156(4) 0.1127(3) 0.0564(16) Uani 1 1 d .
H25A H 0.0230 0.0750 0.1222 0.068 Uiso 1 1 calc R
H25B H 0.0210 0.1607 0.0749 0.068 Uiso 1 1 calc R
C26 C 0.0626(3) -0.0454(4) 0.0822(3) 0.0500(15) Uani 1 1 d .
H26 H 0.0354 -0.0654 0.0923 0.060 Uiso 1 1 calc R
Co1 Co 0.17978(3) 0.02795(6) -0.00461(4) 0.0470(3) Uani 1 1 d .
Co2 Co 0.13759(3) 0.09854(5) 0.08113(4) 0.0450(3) Uani 1 1 d .
N1 N 0.1561(2) -0.0831(4) -0.0660(2) 0.0555(13) Uani 1 1 d .
N2 N 0.2402(2) 0.0777(4) -0.0145(3) 0.0522(12) Uani 1 1 d .
N3 N 0.1628(2) 0.2055(3) 0.1447(2) 0.0531(12) Uani 1 1 d .
N4 N 0.0783(2) 0.0482(4) 0.0927(2) 0.0470(11) Uani 1 1 d .
N5 N 0.1241(3) 0.1168(4) -0.0783(3) 0.0590(14) Uani 1 1 d .
N6 N 0.0749(4) 0.0848(4) -0.1142(3) 0.0669(16) Uani 1 1 d .
N7 N 0.0248(3) 0.0576(6) -0.1511(4) 0.098(2) Uani 1 1 d .
N8 N 0.2378(2) -0.0593(4) 0.0707(3) 0.0585(13) Uani 1 1 d .
N11 N 0.0766(2) 0.1841(4) 0.0082(2) 0.0498(12) Uani 1 1 d .
N12 N 0.0903(2) 0.2652(4) -0.0013(3) 0.0555(13) Uani 1 1 d .
N13 N 0.1018(3) 0.3440(5) -0.0113(3) 0.0867(19) Uani 1 1 d .
N14 N 0.1961(2) 0.0082(3) 0.1521(3) 0.0511(12) Uani 1 1 d .
N15 N 0.2013(3) -0.0026(4) 0.2037(3) 0.0722(16) Uani 1 1 d .
N16 N 0.2071(5) -0.0193(7) 0.2548(4) 0.152(4) Uani 1 1 d .
N9A N 0.2828(6) -0.0866(9) 0.0780(6) 0.071(3) Uiso 0.65 1 d P
N10A N 0.3292(6) -0.1123(10) 0.0883(8) 0.127(5) Uani 0.65 1 d P
N9B N 0.2619(10) -0.1103(15) 0.0598(10) 0.067(6) Uiso 0.35 1 d P
N10B N 0.2916(12) -0.1781(19) 0.0548(15) 0.127(5) Uani 0.35 1 d P
O1 O 0.12120(16) -0.0057(3) 0.01485(18) 0.0427(9) Uani 1 1 d .
O2 O 0.19507(17) 0.1344(3) 0.06034(19) 0.0468(9) Uani 1 1 d .
O3 O 0.2443(5) 0.7855(7) 0.1678(4) 0.207(4) Uani 1 1 d .
O4 O 0.0000 0.894(4) 0.7500 0.694(15) Uani 1 2 d S
O5 O 0.0592(16) 0.662(2) 0.779(2) 0.694(15) Uani 1 1 d .
O6 O 0.1695(15) 0.441(3) 0.268(2) 0.694(15) Uani 1 1 d .

loop_
_atom_site_aniso_label
_atom_site_aniso_U_11
_atom_site_aniso_U_22
_atom_site_aniso_U_33
_atom_site_aniso_U_23
_atom_site_aniso_U_13
_atom_site_aniso_U_12
C1 0.050(4) 0.041(3) 0.053(3) 0.000(3) 0.033(3) -0.002(3)
C2 0.054(4) 0.042(3) 0.061(4) -0.001(3) 0.039(3) -0.005(3)
C3 0.072(4) 0.052(4) 0.088(5) -0.004(3) 0.059(4) -0.014(3)
C4 0.074(5) 0.041(4) 0.097(5) -0.008(3) 0.059(4) -0.016(3)
C5 0.067(4) 0.047(4) 0.087(5) -0.011(3) 0.049(4) -0.003(3)
C6 0.054(4) 0.044(3) 0.064(4) -0.004(3) 0.041(3) -0.004(3)
C7 0.150(8) 0.050(5) 0.178(10) -0.011(5) 0.129(8) -0.022(5)
C8 0.238(14) 0.060(6) 0.222(13) 0.041(7) 0.161(12) 0.016(7)
C9 0.070(4) 0.054(4) 0.069(4) -0.007(3) 0.048(4) 0.001(3)
C10 0.096(6) 0.083(5) 0.075(5) -0.005(4) 0.067(5) -0.003(4)
C11 0.086(5) 0.086(5) 0.079(5) 0.000(4) 0.067(5) 0.008(4)
C12 0.084(5) 0.093(5) 0.084(5) -0.003(4) 0.071(5) -0.014(4)
C13 0.062(4) 0.067(4) 0.081(5) 0.006(4) 0.055(4) -0.003(4)
C14 0.046(4) 0.048(3) 0.068(4) -0.002(3) 0.037(3) -0.008(3)
C15 0.057(4) 0.071(4) 0.084(5) 0.010(4) 0.046(4) -0.003(3)
C16 0.058(4) 0.084(5) 0.071(5) -0.005(4) 0.035(4) -0.023(4)
C17 0.066(5) 0.077(5) 0.066(4) -0.009(4) 0.037(4) -0.026(4)
C18 0.058(4) 0.053(4) 0.058(4) -0.001(3) 0.035(4) -0.012(3)
C19 0.052(4) 0.043(3) 0.055(4) -0.001(3) 0.032(3) -0.007(3)
C20 0.081(6) 0.131(8) 0.094(6) -0.015(6) 0.046(6) -0.031(6)
C21 0.084(7) 0.199(12) 0.093(7) -0.021(7) 0.046(6) -0.021(7)
C22 0.073(5) 0.057(4) 0.063(4) -0.015(3) 0.048(4) -0.011(3)
C23 0.085(5) 0.061(4) 0.101(6) -0.020(4) 0.074(5) -0.009(4)
C24 0.078(5) 0.065(4) 0.076(5) -0.009(3) 0.057(4) 0.003(4)
C25 0.061(4) 0.056(4) 0.078(4) -0.009(3) 0.055(4) -0.006(3)
C26 0.057(4) 0.047(4) 0.062(4) 0.005(3) 0.044(3) -0.005(3)
Co1 0.0533(5) 0.0478(5) 0.0569(5) 0.0025(4) 0.0413(5) 0.0004(4)
Co2 0.0502(5) 0.0427(5) 0.0566(5) -0.0007(3) 0.0389(4) -0.0026(3)
N1 0.066(3) 0.061(3) 0.056(3) 0.000(3) 0.044(3) 0.003(3)
N2 0.050(3) 0.057(3) 0.066(3) 0.005(3) 0.043(3) 0.003(3)
N3 0.059(3) 0.048(3) 0.068(3) -0.012(2) 0.045(3) -0.008(2)
N4 0.051(3) 0.053(3) 0.053(3) 0.001(2) 0.039(3) -0.001(2)
N5 0.055(4) 0.066(4) 0.067(4) 0.008(3) 0.040(3) 0.002(3)
N6 0.083(5) 0.069(4) 0.072(4) 0.028(3) 0.058(4) 0.021(4)
N7 0.071(5) 0.129(6) 0.088(5) 0.026(4) 0.041(4) 0.002(4)
N8 0.059(4) 0.065(3) 0.069(3) 0.008(3) 0.046(3) 0.013(3)
N11 0.047(3) 0.049(3) 0.063(3) 0.008(2) 0.037(3) 0.003(2)
N12 0.059(3) 0.047(3) 0.068(3) 0.008(3) 0.041(3) 0.007(3)
N13 0.097(5) 0.055(4) 0.130(5) 0.019(4) 0.077(5) 0.005(3)
N14 0.063(3) 0.053(3) 0.051(3) 0.009(2) 0.040(3) 0.005(2)
N15 0.098(5) 0.056(3) 0.074(4) 0.000(3) 0.056(4) 0.005(3)
N16 0.250(11) 0.146(7) 0.098(6) 0.047(5) 0.120(7) 0.071(7)
N10A 0.120(12) 0.120(12) 0.171(14) 0.027(9) 0.100(11) 0.058(8)
N10B 0.120(12) 0.120(12) 0.171(14) 0.027(9) 0.100(11) 0.058(8)
O1 0.048(2) 0.039(2) 0.052(2) 0.0023(17) 0.035(2) 0.0003(17)
O2 0.052(3) 0.046(2) 0.054(2) -0.0007(18) 0.037(2) -0.0021(18)
O3 0.272(11) 0.198(9) 0.149(7) 0.065(7) 0.117(8) 0.056(8)
O4 0.72(4) 0.62(3) 0.87(4) 0.000 0.53(4) 0.000
O5 0.72(4) 0.62(3) 0.87(4) 0.000 0.53(4) 0.000
O6 0.72(4) 0.62(3) 0.87(4) 0.000 0.53(4) 0.000

loop_
_atom_type_symbol
_atom_type_description
_atom_type_scat_dispersion_real
_atom_type_scat_dispersion_imag
_atom_type_scat_source
C C 0.0033 0.0016 'International Tables Vol C Tables 4.2.6.8 and 6.1.1.4'
H H 0.0000 0.0000 'International Tables Vol C Tables 4.2.6.8 and 6.1.1.4'
N N 0.0061 0.0033 'International Tables Vol C Tables 4.2.6.8 and 6.1.1.4'
O O 0.0106 0.0060 'International Tables Vol C Tables 4.2.6.8 and 6.1.1.4'
Co Co 0.3494 0.9721 'International Tables Vol C Tables 4.2.6.8 and 6.1.1.4'

loop_
_geom_angle_atom_site_label_1
_geom_angle_atom_site_label_2
_geom_angle_atom_site_label_3
_geom_angle
O1 C1 C6 121.1(5)
O1 C1 C2 120.4(5)
C6 C1 C2 118.2(5)
C3 C2 C1 118.9(5)
C3 C2 C26 118.0(5)
C1 C2 C26 122.8(5)
C4 C3 C2 123.2(6)
C4 C3 H3 118.4
C2 C3 H3 118.4
C3 C4 C5 116.9(5)
C3 C4 C7 121.4(6)
C5 C4 C7 121.7(6)
C4 C5 C6 123.2(6)
C4 C5 H5 118.4
C6 C5 H5 118.4
C5 C6 C1 119.4(5)
C5 C6 C9 118.6(5)
C1 C6 C9 121.7(5)
C4 C7 C8 111.8(7)
C4 C7 H7A 109.3
C8 C7 H7A 109.3
C4 C7 H7B 109.3
C8 C7 H7B 109.3
H7A C7 H7B 107.9
C7 C8 H8A 109.5
C7 C8 H8B 109.5
H8A C8 H8B 109.5
C7 C8 H8C 109.5
H8A C8 H8C 109.5
H8B C8 H8C 109.5
N1 C9 C6 128.5(6)
N1 C9 H9 115.7
C6 C9 H9 115.7
N1 C10 C11 109.8(6)
N1 C10 H10A 109.7
C11 C10 H10A 109.7
N1 C10 H10B 109.7
C11 C10 H10B 109.7
H10A C10 H10B 108.2
C12 C11 C10 113.6(6)
C12 C11 H11A 108.8
C10 C11 H11A 108.8
C12 C11 H11B 108.8
C10 C11 H11B 108.8
H11A C11 H11B 107.7
C11 C12 N2 111.6(5)
C11 C12 H12A 109.3
N2 C12 H12A 109.3
C11 C12 H12B 109.3
N2 C12 H12B 109.3
H12A C12 H12B 108.0
N2 C13 C14 127.3(5)
N2 C13 H13 116.3
C14 C13 H13 116.3
C15 C14 C19 119.9(6)
C15 C14 C13 117.7(6)
C19 C14 C13 122.2(6)
C16 C15 C14 122.6(6)
C16 C15 H15 118.7
C14 C15 H15 118.7
C17 C16 C15 118.0(6)
C17 C16 C20 120.2(7)
C15 C16 C20 121.7(7)
C16 C17 C18 121.3(6)
C16 C17 H17 119.3
C18 C17 H17 119.3
C19 C18 C17 119.4(6)
C19 C18 C22 123.1(6)
C17 C18 C22 117.2(6)
O2 C19 C14 121.1(5)
O2 C19 C18 120.0(5)
C14 C19 C18 118.6(6)
C21 C20 C16 111.7(8)
C21 C20 H20A 109.3
C16 C20 H20A 109.3
C21 C20 H20B 109.3
C16 C20 H20B 109.3
H20A C20 H20B 107.9
C20 C21 H21A 109.5
C20 C21 H21B 109.5
H21A C21 H21B 109.5
C20 C21 H21C 109.5
H21A C21 H21C 109.5
H21B C21 H21C 109.5
N3 C22 C18 127.8(6)
N3 C22 H22 116.1
C18 C22 H22 116.1
N3 C23 C24 111.1(5)
N3 C23 H23A 109.4
C24 C23 H23A 109.4
N3 C23 H23B 109.4
C24 C23 H23B 109.4
H23A C23 H23B 108.0
C25 C24 C23 112.1(5)
C25 C24 H24A 109.2
C23 C24 H24A 109.2
C25 C24 H24B 109.2
C23 C24 H24B 109.2
H24A C24 H24B 107.9
N4 C25 C24 112.0(5)
N4 C25 H25A 109.2
C24 C25 H25A 109.2
N4 C25 H25B 109.2
C24 C25 H25B 109.2
H25A C25 H25B 107.9
N4 C26 C2 127.2(5)
N4 C26 H26 116.4
C2 C26 H26 116.4
N2 Co1 N1 96.5(2)
N2 Co1 N5 88.1(2)
N1 Co1 N5 91.1(2)
N2 Co1 O1 171.29(19)
N1 Co1 O1 92.20(19)
N5 Co1 O1 91.6(2)
N2 Co1 O2 92.07(19)
N1 Co1 O2 171.42(18)
N5 Co1 O2 89.4(2)
O1 Co1 O2 79.22(15)
N2 Co1 N8 90.6(2)
N1 Co1 N8 89.9(2)
N5 Co1 N8 178.5(2)
O1 Co1 N8 89.55(19)
O2 Co1 N8 89.8(2)
N2 Co1 Co2 131.67(16)
N1 Co1 Co2 131.81(15)
N5 Co1 Co2 91.42(18)
O1 Co1 Co2 39.63(11)
O2 Co1 Co2 39.60(11)
N8 Co1 Co2 88.84(17)
N3 Co2 N4 95.7(2)
N3 Co2 N14 90.8(2)
N4 Co2 N14 90.3(2)
N3 Co2 O2 92.39(18)
N4 Co2 O2 171.93(17)
N14 Co2 O2 89.38(19)
N3 Co2 O1 171.71(18)
N4 Co2 O1 92.57(18)
N14 Co2 O1 88.3(2)
O2 Co2 O1 79.35(16)
N3 Co2 N11 91.2(2)
N4 Co2 N11 88.1(2)
N14 Co2 N11 177.5(2)
O2 Co2 N11 91.94(19)
O1 Co2 N11 89.86(19)
N3 Co2 Co1 132.18(15)
N4 Co2 Co1 132.11(14)
N14 Co2 Co1 87.71(17)
O2 Co2 Co1 39.82(11)
O1 Co2 Co1 39.55(11)
N11 Co2 Co1 91.93(16)
C9 N1 C10 116.3(5)
C9 N1 Co1 121.0(4)
C10 N1 Co1 122.7(4)
C13 N2 C12 117.7(5)
C13 N2 Co1 121.7(4)
C12 N2 Co1 120.7(4)
C22 N3 C23 116.5(5)
C22 N3 Co2 120.5(4)
C23 N3 Co2 123.0(4)
C26 N4 C25 117.2(5)
C26 N4 Co2 121.5(4)
C25 N4 Co2 121.2(4)
N6 N5 Co1 115.1(4)
N7 N6 N5 176.7(7)
N9B N8 N9A 28.8(11)
N9B N8 Co1 115.8(11)
N9A N8 Co1 122.8(6)
N12 N11 Co2 119.2(4)
N13 N12 N11 178.0(6)
N15 N14 Co2 123.0(5)
N16 N15 N14 176.0(7)
N9B N9A N8 64(3)
N9B N9A N10A 119(3)
N8 N9A N10A 177.0(14)
N9B N9A N10B 63(3)
N8 N9A N10B 126.4(16)
N10A N9A N10B 55.9(12)
N9A N10A N10B 70.9(15)
N9A N10A N9B 19.0(10)
N10B N10A N9B 52.1(13)
N9A N9B N8 87(3)
N9A N9B N10B 93(3)
N8 N9B N10B 171(2)
N9A N9B N10A 42(3)
N8 N9B N10A 129.6(19)
N10B N9B N10A 50.8(15)
N10A N10B N9B 77.1(19)
N10A N10B N9A 53.2(13)
N9B N10B N9A 24.1(11)
C1 O1 Co1 122.2(3)
C1 O1 Co2 122.2(3)
Co1 O1 Co2 100.82(17)
C19 O2 Co2 122.3(3)
C19 O2 Co1 121.3(3)
Co2 O2 Co1 100.58(17)

loop_
_geom_bond_atom_site_label_1
_geom_bond_atom_site_label_2
_geom_bond_distance
C1 O1 1.323(6)
C1 C6 1.398(7)
C1 C2 1.414(7)
C2 C3 1.384(8)
C2 C26 1.431(7)
C3 C4 1.366(8)
C3 H3 0.9300
C4 C5 1.370(8)
C4 C7 1.516(9)
C5 C6 1.381(8)
C5 H5 0.9300
C6 C9 1.434(8)
C7 C8 1.559(14)
C7 H7A 0.9700
C7 H7B 0.9700
C8 H8A 0.9600
C8 H8B 0.9600
C8 H8C 0.9600
C9 N1 1.265(7)
C9 H9 0.9300
C10 N1 1.495(7)
C10 C11 1.501(9)
C10 H10A 0.9700
C10 H10B 0.9700
C11 C12 1.480(9)
C11 H11A 0.9700
C11 H11B 0.9700
C12 N2 1.482(8)
C12 H12A 0.9700
C12 H12B 0.9700
C13 N2 1.273(8)
C13 C14 1.452(9)
C13 H13 0.9300
C14 C15 1.371(8)
C14 C19 1.378(8)
C15 C16 1.364(9)
C15 H15 0.9300
C16 C17 1.360(9)
C16 C20 1.490(10)
C17 C18 1.404(8)
C17 H17 0.9300
C18 C19 1.392(8)
C18 C22 1.429(8)
C19 O2 1.338(6)
C20 C21 1.483(12)
C20 H20A 0.9700
C20 H20B 0.9700
C21 H21A 0.9600
C21 H21B 0.9600
C21 H21C 0.9600
C22 N3 1.289(7)
C22 H22 0.9300
C23 N3 1.469(7)
C23 C24 1.504(8)
C23 H23A 0.9700
C23 H23B 0.9700
C24 C25 1.502(8)
C24 H24A 0.9700
C24 H24B 0.9700
C25 N4 1.467(6)
C25 H25A 0.9700
C25 H25B 0.9700
C26 N4 1.280(7)
C26 H26 0.9300
Co1 N2 1.893(5)
Co1 N1 1.898(5)
Co1 N5 1.927(6)
Co1 O1 1.934(4)
Co1 O2 1.944(4)
Co1 N8 1.951(5)
Co1 Co2 2.984(3)
Co2 N3 1.885(5)
Co2 N4 1.894(4)
Co2 N14 1.934(5)
Co2 O2 1.935(4)
Co2 O1 1.938(4)
Co2 N11 1.938(5)
N5 N6 1.181(8)
N6 N7 1.178(8)
N8 N9B 1.06(2)
N8 N9A 1.184(12)
N11 N12 1.192(6)
N12 N13 1.144(7)
N14 N15 1.158(7)
N15 N16 1.152(8)
N9A N9B 0.57(2)
N9A N10A 1.185(14)
N9A N10B 1.40(3)
N10A N10B 1.23(3)
N10A N9B 1.54(3)
N9B N10B 1.25(3)
